data_2228769
loop_
_publ_author_name
'Ikmal Hisham, Nurul Azimah'
'Suleiman Gwaram, Nura'
'Khaledi, Hamid'
'Mohd Ali, Hapipah'

_publ_section_title
;
 Dichlorido{2-morpholino-<i>N</i>-[1-(2-pyridyl)ethylidene]ethanamine-\k^3^<i>N</i>,<i>N</i>',<i>N</i>''}manganese(II)
;
_journal_coeditor_code IS2637
_journal_issue 1
_journal_name_full 'Acta Crystallographica Section E'
_journal_page_first m41
_journal_paper_doi 10.1107/S1600536810050221
_journal_volume 67
_journal_year 2011
_chemical_formula_iupac '[Mn Cl2 (C13 H19 N3 O)]'
_chemical_formula_moiety 'C13 H19 Cl2 Mn N3 O'
_chemical_formula_sum 'C13 H19 Cl2 Mn N3 O'
_chemical_formula_weight 359.15
_chemical_name_systematic
;
Dichlorido{2-morpholino-<i>N</i>-[1-(2-pyridyl)ethylidene]ethanamine-\
\k^3^<i>N</i>,<i>N</i>',<i>N</i>''}manganese(II)
;
_space_group_IT_number 14
_symmetry_cell_setting monoclinic
_symmetry_space_group_name_Hall '-P 2yn'
_symmetry_space_group_name_H-M 'P 1 21/n 1'
_atom_sites_solution_hydrogens geom
_atom_sites_solution_primary direct
_atom_sites_solution_secondary difmap
_audit_creation_method SHELXL-97
_cell_angle_alpha 90.00
_cell_angle_beta 106.7380(10)
_cell_angle_gamma 90.00
_cell_formula_units_Z 4
_cell_length_a 9.6117(6)
_cell_length_b 13.8507(8)
_cell_length_c 12.1330(7)
_cell_measurement_reflns_used 9925
_cell_measurement_temperature 100(2)
_cell_measurement_theta_max 31.42
_cell_measurement_theta_min 2.21
_cell_volume 1546.82(16)
_computing_cell_refinement 'SAINT (Bruker, 2007)'
_computing_data_collection 'APEX2 (Bruker, 2007)'
_computing_data_reduction 'SAINT (Bruker, 2007)'
_computing_molecular_graphics 'XP in SHELXTL (Sheldrick, 2008)'
_computing_publication_material
;
SHELXL97 (Sheldrick, 2008) and publCIF (Westrip, 2010)
;
_computing_structure_refinement 'SHELXL97 (Sheldrick, 2008)'
_computing_structure_solution 'SHELXS97 (Sheldrick, 2008)'
_diffrn_ambient_temperature 100(2)
_diffrn_measured_fraction_theta_full 0.999
_diffrn_measured_fraction_theta_max 0.999
_diffrn_measurement_device_type 'Bruker APEXII CCD'
_diffrn_measurement_method '\f and \w'
_diffrn_radiation_monochromator graphite
_diffrn_radiation_source 'fine-focus sealed tube'
_diffrn_radiation_type MoK\a
_diffrn_radiation_wavelength 0.71073
_diffrn_reflns_av_R_equivalents 0.0188
_diffrn_reflns_av_sigmaI/netI 0.0155
_diffrn_reflns_limit_h_max 12
_diffrn_reflns_limit_h_min -12
_diffrn_reflns_limit_k_max 17
_diffrn_reflns_limit_k_min -16
_diffrn_reflns_limit_l_max 15
_diffrn_reflns_limit_l_min -15
_diffrn_reflns_number 15613
_diffrn_reflns_theta_full 27.50
_diffrn_reflns_theta_max 27.50
_diffrn_reflns_theta_min 2.29
_exptl_absorpt_coefficient_mu 1.197
_exptl_absorpt_correction_T_max 0.7540
_exptl_absorpt_correction_T_min 0.6460
_exptl_absorpt_correction_type multi-scan
_exptl_absorpt_process_details '(SADABS; Sheldrick, 1996)'
_exptl_crystal_colour orange
_exptl_crystal_density_diffrn 1.542
_exptl_crystal_density_method 'not measured'
_exptl_crystal_description block
_exptl_crystal_F_000 740
_exptl_crystal_size_max 0.40
_exptl_crystal_size_mid 0.35
_exptl_crystal_size_min 0.25
_refine_diff_density_max 0.330
_refine_diff_density_min -0.231
_refine_ls_extinction_method none
_refine_ls_goodness_of_fit_ref 1.108
_refine_ls_hydrogen_treatment constr
_refine_ls_matrix_type full
_refine_ls_number_parameters 182
_refine_ls_number_reflns 3543
_refine_ls_number_restraints 0
_refine_ls_restrained_S_all 1.108
_refine_ls_R_factor_all 0.0206
_refine_ls_R_factor_gt 0.0195
_refine_ls_shift/su_max 0.001
_refine_ls_shift/su_mean 0.000
_refine_ls_structure_factor_coef Fsqd
_refine_ls_weighting_details 'calc w=1/[\s^2^(Fo^2^)+(0.0202P)^2^+0.8164P] where P=(Fo^2^+2Fc^2^)/3'
_refine_ls_weighting_scheme calc
_refine_ls_wR_factor_gt 0.0520
_refine_ls_wR_factor_ref 0.0526
_reflns_number_gt 3370
_reflns_number_total 3543
_reflns_threshold_expression I>2sigma(I)
_cod_data_source_file is2637.cif
_cod_data_source_block I
_cod_original_sg_symbol_H-M 'P 21/n'
_cod_database_code 2228769
_cod_database_fobs_code 2228769

loop_
_symmetry_equiv_pos_as_xyz
'x, y, z'
'-x+1/2, y+1/2, -z+1/2'
'-x, -y, -z'
'x-1/2, -y-1/2, z-1/2'

loop_
_atom_site_type_symbol
_atom_site_label
_atom_site_fract_x
_atom_site_fract_y
_atom_site_fract_z
_atom_site_U_iso_or_equiv
_atom_site_adp_type
_atom_site_calc_flag
_atom_site_refinement_flags
_atom_site_occupancy
_atom_site_disorder_assembly
_atom_site_disorder_group
Mn Mn1 0.227997(19) 0.094201(13) 0.662679(15) 0.01293(6) Uani d . 1 . .
Cl Cl1 0.46326(3) 0.14018(2) 0.77456(2) 0.01695(7) Uani d . 1 . .
Cl Cl2 0.04111(3) 0.21023(2) 0.63296(3) 0.01823(7) Uani d . 1 . .
O O1 0.18363(10) 0.06033(8) 1.01401(8) 0.0220(2) Uani d . 1 . .
N N1 0.26463(11) 0.11770(8) 0.48657(9) 0.0147(2) Uani d . 1 . .
N N2 0.24422(11) -0.04625(8) 0.58539(9) 0.0152(2) Uani d . 1 . .
N N3 0.15480(11) -0.01520(8) 0.78545(8) 0.0144(2) Uani d . 1 . .
C C1 0.25654(14) 0.20208(9) 0.43212(11) 0.0176(2) Uani d . 1 . .
H H1 0.2251 0.2573 0.4647 0.021 Uiso calc R 1 . .
C C2 0.29241(14) 0.21242(10) 0.32937(11) 0.0195(3) Uani d . 1 . .
H H2 0.2854 0.2735 0.2926 0.023 Uiso calc R 1 . .
C C3 0.33834(14) 0.13223(10) 0.28210(11) 0.0198(3) Uani d . 1 . .
H H3 0.3649 0.1375 0.2127 0.024 Uiso calc R 1 . .
C C4 0.34524(13) 0.04350(10) 0.33739(11) 0.0172(2) Uani d . 1 . .
H H4 0.3760 -0.0127 0.3061 0.021 Uiso calc R 1 . .
C C5 0.30645(12) 0.03845(9) 0.43907(10) 0.0141(2) Uani d . 1 . .
C C6 0.29694(13) -0.05409(9) 0.50011(10) 0.0143(2) Uani d . 1 . .
C C7 0.34077(14) -0.14781(9) 0.45884(11) 0.0178(2) Uani d . 1 . .
H H7A 0.3963 -0.1860 0.5249 0.027 Uiso calc R 1 . .
H H7B 0.4010 -0.1352 0.4076 0.027 Uiso calc R 1 . .
H H7C 0.2537 -0.1837 0.4169 0.027 Uiso calc R 1 . .
C C8 0.21498(15) -0.13062(9) 0.64771(11) 0.0184(3) Uani d . 1 . .
H H8A 0.3055 -0.1530 0.7043 0.022 Uiso calc R 1 . .
H H8B 0.1756 -0.1841 0.5935 0.022 Uiso calc R 1 . .
C C9 0.10472(15) -0.09964(9) 0.70858(11) 0.0187(3) Uani d . 1 . .
H H9A 0.0123 -0.0831 0.6503 0.022 Uiso calc R 1 . .
H H9B 0.0856 -0.1544 0.7547 0.022 Uiso calc R 1 . .
C C10 0.02951(13) 0.01896(10) 0.82360(11) 0.0182(3) Uani d . 1 . .
H H10A -0.0132 -0.0362 0.8544 0.022 Uiso calc R 1 . .
H H10B -0.0461 0.0455 0.7568 0.022 Uiso calc R 1 . .
C C11 0.07601(15) 0.09582(10) 0.91531(11) 0.0209(3) Uani d . 1 . .
H H11A 0.1154 0.1519 0.8835 0.025 Uiso calc R 1 . .
H H11B -0.0096 0.1179 0.9382 0.025 Uiso calc R 1 . .
C C12 0.30849(14) 0.03123(10) 0.98074(11) 0.0201(3) Uani d . 1 . .
H H12A 0.3838 0.0067 1.0490 0.024 Uiso calc R 1 . .
H H12B 0.3490 0.0878 0.9507 0.024 Uiso calc R 1 . .
C C13 0.27076(14) -0.04662(10) 0.88940(11) 0.0182(2) Uani d . 1 . .
H H13A 0.3589 -0.0638 0.8670 0.022 Uiso calc R 1 . .
H H13B 0.2380 -0.1051 0.9217 0.022 Uiso calc R 1 . .

loop_
_atom_site_aniso_label
_atom_site_aniso_U_11
_atom_site_aniso_U_22
_atom_site_aniso_U_33
_atom_site_aniso_U_12
_atom_site_aniso_U_13
_atom_site_aniso_U_23
Mn1 0.01418(10) 0.01214(10) 0.01314(9) -0.00041(7) 0.00499(7) -0.00097(6)
Cl1 0.01485(13) 0.01773(15) 0.01853(14) -0.00194(11) 0.00523(11) -0.00213(11)
Cl2 0.01707(14) 0.01822(15) 0.01954(14) 0.00326(11) 0.00548(11) -0.00012(11)
O1 0.0215(5) 0.0319(5) 0.0142(4) 0.0012(4) 0.0078(4) -0.0010(4)
N1 0.0148(5) 0.0144(5) 0.0146(5) -0.0003(4) 0.0039(4) -0.0008(4)
N2 0.0172(5) 0.0137(5) 0.0144(5) -0.0015(4) 0.0042(4) -0.0005(4)
N3 0.0146(5) 0.0154(5) 0.0136(5) -0.0011(4) 0.0045(4) -0.0010(4)
C1 0.0190(6) 0.0155(6) 0.0177(6) 0.0002(5) 0.0043(5) -0.0003(5)
C2 0.0216(6) 0.0184(6) 0.0172(6) -0.0021(5) 0.0035(5) 0.0030(5)
C3 0.0205(6) 0.0252(7) 0.0139(5) -0.0032(5) 0.0055(5) -0.0001(5)
C4 0.0160(6) 0.0193(6) 0.0165(6) -0.0009(5) 0.0049(5) -0.0031(5)
C5 0.0116(5) 0.0152(6) 0.0141(5) -0.0004(4) 0.0016(4) -0.0016(4)
C6 0.0117(5) 0.0148(6) 0.0147(5) -0.0009(4) 0.0011(4) -0.0023(4)
C7 0.0185(6) 0.0150(6) 0.0206(6) 0.0007(5) 0.0067(5) -0.0030(5)
C8 0.0265(6) 0.0123(6) 0.0172(6) -0.0025(5) 0.0078(5) -0.0002(5)
C9 0.0222(6) 0.0161(6) 0.0184(6) -0.0064(5) 0.0068(5) -0.0016(5)
C10 0.0143(6) 0.0237(7) 0.0179(6) -0.0007(5) 0.0067(5) 0.0016(5)
C11 0.0215(6) 0.0248(7) 0.0185(6) 0.0045(5) 0.0090(5) 0.0002(5)
C12 0.0177(6) 0.0277(7) 0.0151(6) -0.0004(5) 0.0050(5) -0.0006(5)
C13 0.0185(6) 0.0195(6) 0.0159(6) 0.0022(5) 0.0039(5) 0.0030(5)

loop_
_atom_type_symbol
_atom_type_description
_atom_type_scat_dispersion_real
_atom_type_scat_dispersion_imag
_atom_type_scat_source
C C 0.0033 0.0016 'International Tables Vol C Tables 4.2.6.8 and 6.1.1.4'
H H 0.0000 0.0000 'International Tables Vol C Tables 4.2.6.8 and 6.1.1.4'
N N 0.0061 0.0033 'International Tables Vol C Tables 4.2.6.8 and 6.1.1.4'
O O 0.0106 0.0060 'International Tables Vol C Tables 4.2.6.8 and 6.1.1.4'
Cl Cl 0.1484 0.1585 'International Tables Vol C Tables 4.2.6.8 and 6.1.1.4'
Mn Mn 0.3368 0.7283 'International Tables Vol C Tables 4.2.6.8 and 6.1.1.4'

loop_
_geom_angle_atom_site_label_1
_geom_angle_atom_site_label_2
_geom_angle_atom_site_label_3
_geom_angle_site_symmetry_1
_geom_angle_site_symmetry_3
_geom_angle
_geom_angle_publ_flag
N2 Mn1 N1 . . 71.12(4) ?
N2 Mn1 Cl2 . . 133.34(3) ?
N1 Mn1 Cl2 . . 94.33(3) ?
N2 Mn1 Cl1 . . 108.15(3) ?
N1 Mn1 Cl1 . . 96.83(3) ?
Cl2 Mn1 Cl1 . . 117.667(13) ?
N2 Mn1 N3 . . 76.77(4) ?
N1 Mn1 N3 . . 146.31(4) ?
Cl2 Mn1 N3 . . 100.42(3) ?
Cl1 Mn1 N3 . . 102.67(3) ?
C11 O1 C12 . . 108.96(9) ?
C1 N1 C5 . . 118.81(11) ?
C1 N1 Mn1 . . 125.80(8) ?
C5 N1 Mn1 . . 115.27(8) ?
C6 N2 C8 . . 121.97(11) ?
C6 N2 Mn1 . . 121.06(9) ?
C8 N2 Mn1 . . 116.20(8) ?
C10 N3 C9 . . 107.50(10) ?
C10 N3 C13 . . 107.79(9) ?
C9 N3 C13 . . 109.27(10) ?
C10 N3 Mn1 . . 113.96(8) ?
C9 N3 Mn1 . . 102.11(7) ?
C13 N3 Mn1 . . 115.75(7) ?
N1 C1 C2 . . 122.63(12) ?
N1 C1 H1 . . 118.7 ?
C2 C1 H1 . . 118.7 ?
C3 C2 C1 . . 118.72(12) ?
C3 C2 H2 . . 120.6 ?
C1 C2 H2 . . 120.6 ?
C2 C3 C4 . . 119.13(12) ?
C2 C3 H3 . . 120.4 ?
C4 C3 H3 . . 120.4 ?
C5 C4 C3 . . 118.98(12) ?
C5 C4 H4 . . 120.5 ?
C3 C4 H4 . . 120.5 ?
N1 C5 C4 . . 121.71(11) ?
N1 C5 C6 . . 114.59(10) ?
C4 C5 C6 . . 123.57(11) ?
N2 C6 C7 . . 124.01(12) ?
N2 C6 C5 . . 114.95(11) ?
C7 C6 C5 . . 120.98(11) ?
C6 C7 H7A . . 109.5 ?
C6 C7 H7B . . 109.5 ?
H7A C7 H7B . . 109.5 ?
C6 C7 H7C . . 109.5 ?
H7A C7 H7C . . 109.5 ?
H7B C7 H7C . . 109.5 ?
N2 C8 C9 . . 106.90(10) ?
N2 C8 H8A . . 110.3 ?
C9 C8 H8A . . 110.3 ?
N2 C8 H8B . . 110.3 ?
C9 C8 H8B . . 110.3 ?
H8A C8 H8B . . 108.6 ?
N3 C9 C8 . . 112.48(10) ?
N3 C9 H9A . . 109.1 ?
C8 C9 H9A . . 109.1 ?
N3 C9 H9B . . 109.1 ?
C8 C9 H9B . . 109.1 ?
H9A C9 H9B . . 107.8 ?
N3 C10 C11 . . 111.04(10) ?
N3 C10 H10A . . 109.4 ?
C11 C10 H10A . . 109.4 ?
N3 C10 H10B . . 109.4 ?
C11 C10 H10B . . 109.4 ?
H10A C10 H10B . . 108.0 ?
O1 C11 C10 . . 111.39(11) ?
O1 C11 H11A . . 109.3 ?
C10 C11 H11A . . 109.3 ?
O1 C11 H11B . . 109.3 ?
C10 C11 H11B . . 109.3 ?
H11A C11 H11B . . 108.0 ?
O1 C12 C13 . . 111.34(11) ?
O1 C12 H12A . . 109.4 ?
C13 C12 H12A . . 109.4 ?
O1 C12 H12B . . 109.4 ?
C13 C12 H12B . . 109.4 ?
H12A C12 H12B . . 108.0 ?
N3 C13 C12 . . 112.05(11) ?
N3 C13 H13A . . 109.2 ?
C12 C13 H13A . . 109.2 ?
N3 C13 H13B . . 109.2 ?
C12 C13 H13B . . 109.2 ?
H13A C13 H13B . . 107.9 ?

loop_
_geom_bond_atom_site_label_1
_geom_bond_atom_site_label_2
_geom_bond_site_symmetry_2
_geom_bond_distance
_geom_bond_publ_flag
Mn1 N2 . 2.1845(11) ?
Mn1 N1 . 2.2867(10) ?
Mn1 Cl2 . 2.3593(4) ?
Mn1 Cl1 . 2.3651(4) ?
Mn1 N3 . 2.3694(10) ?
O1 C11 . 1.4255(16) ?
O1 C12 . 1.4300(15) ?
N1 C1 . 1.3337(17) ?
N1 C5 . 1.3535(16) ?
N2 C6 . 1.2811(16) ?
N2 C8 . 1.4624(16) ?
N3 C10 . 1.4864(15) ?
N3 C9 . 1.4869(16) ?
N3 C13 . 1.4875(16) ?
C1 C2 . 1.3932(17) ?
C1 H1 . 0.9500 ?
C2 C3 . 1.3796(19) ?
C2 H2 . 0.9500 ?
C3 C4 . 1.3925(19) ?
C3 H3 . 0.9500 ?
C4 C5 . 1.3896(17) ?
C4 H4 . 0.9500 ?
C5 C6 . 1.4963(17) ?
C6 C7 . 1.4949(17) ?
C7 H7A . 0.9800 ?
C7 H7B . 0.9800 ?
C7 H7C . 0.9800 ?
C8 C9 . 1.5178(18) ?
C8 H8A . 0.9900 ?
C8 H8B . 0.9900 ?
C9 H9A . 0.9900 ?
C9 H9B . 0.9900 ?
C10 C11 . 1.5116(18) ?
C10 H10A . 0.9900 ?
C10 H10B . 0.9900 ?
C11 H11A . 0.9900 ?
C11 H11B . 0.9900 ?
C12 C13 . 1.5135(18) ?
C12 H12A . 0.9900 ?
C12 H12B . 0.9900 ?
C13 H13A . 0.9900 ?
C13 H13B . 0.9900 ?

loop_
_geom_hbond_atom_site_label_D
_geom_hbond_atom_site_label_H
_geom_hbond_atom_site_label_A
_geom_hbond_site_symmetry_A
_geom_hbond_distance_DH
_geom_hbond_distance_HA
_geom_hbond_distance_DA
_geom_hbond_angle_DHA
C4 H4 Cl1 3_656 0.95 2.71 3.6257(13) 162.6
C7 H7C Cl2 3_556 0.98 2.75 3.6202(13) 148.7
C8 H8A Cl2 2_546 0.99 2.83 3.7207(14) 150.7
C12 H12B Cl1 . 0.99 2.77 3.5904(14) 141.0
